data_9004342
loop_
_publ_author_name
'Burns, P. C.'
'Hawthorne, F. C.'

_publ_section_title
;
 Kaliborite: An example of a crystallographically symmetrical
 hydrogen bond
;
_journal_name_full 'The Canadian Mineralogist'
_journal_page_first 885
_journal_page_last 894
_journal_volume 32
_journal_year 1994
_chemical_formula_sum 'B12 H19 K Mg2 O30'
_chemical_name_mineral Kaliborite
_space_group_IT_number 15
_symmetry_space_group_name_Hall '-C 2yc'
_symmetry_space_group_name_H-M 'C 1 2/c 1'
_cell_angle_alpha 90
_cell_angle_beta 100.02
_cell_angle_gamma 90
_cell_formula_units_Z 4
_cell_length_a 18.572
_cell_length_b 8.466
_cell_length_c 14.689
_cell_volume 2274.332
_database_code_amcsd 0005415
_exptl_crystal_density_diffrn 2.093
_cod_original_formula_sum 'K Mg2 B12 H19 O30'
_cod_database_code 9004342

loop_
_space_group_symop_operation_xyz
x,y,z
1/2+x,1/2+y,z
x,-y,1/2+z
1/2+x,1/2-y,1/2+z
-x,y,1/2-z
1/2-x,1/2+y,1/2-z
-x,-y,-z
1/2-x,1/2-y,-z

loop_
_atom_site_aniso_label
_atom_site_aniso_U_11
_atom_site_aniso_U_22
_atom_site_aniso_U_33
_atom_site_aniso_U_12
_atom_site_aniso_U_13
_atom_site_aniso_U_23
K 0.02410 0.02920 0.02540 0.00000 0.00500 0.00000
Mg 0.00870 0.00900 0.01040 -0.00070 -0.00080 -0.00020
B1 0.00890 0.01300 0.00930 -0.00090 -0.00060 -0.00190
B2 0.01270 0.01610 0.01300 -0.00200 -0.00030 -0.00060
B3 0.01000 0.00870 0.00940 0.00000 0.00140 -0.00090
B4 0.01160 0.00990 0.01030 0.00120 0.00130 -0.00040
B5 0.00790 0.00820 0.00970 -0.00160 -0.00060 0.00070
B6 0.01500 0.02530 0.01060 -0.00140 -0.00080 0.00060
O1 0.01670 0.01770 0.01030 -0.00580 -0.00060 0.00070
O-h2 0.00900 0.01510 0.00880 -0.00320 0.00040 -0.00280
O3 0.01230 0.01510 0.01100 -0.00380 0.00050 0.00190
O4 0.00870 0.01070 0.01360 0.00110 -0.00010 0.00350
O5 0.00910 0.00820 0.01590 0.00120 -0.00210 -0.00180
O6 0.01150 0.01140 0.02810 0.00020 -0.00160 -0.00690
O7 0.00970 0.00910 0.01570 0.00030 0.00040 0.00250
O8 0.01190 0.02780 0.01140 -0.00300 -0.00230 0.00630
O-h9 0.00840 0.01820 0.01590 -0.00200 -0.00080 -0.00280
O-h10 0.02510 0.04030 0.01370 -0.01460 -0.00190 0.00980
O-h11 0.01320 0.01140 0.01880 0.00100 -0.00360 -0.00300
O-h12 0.01620 0.06760 0.01310 -0.00430 -0.00050 0.01200
O-h13 0.01230 0.03480 0.01170 -0.00460 -0.00160 0.00110
OW14 0.02440 0.01190 0.02780 0.00170 -0.00960 -0.00170
OW15 0.02280 0.02030 0.01810 -0.00460 0.00330 -0.00150

loop_
_atom_site_label
_atom_site_fract_x
_atom_site_fract_y
_atom_site_fract_z
_atom_site_U_iso_or_equiv
_atom_site_type_symbol
_atom_site_attached_hydrogens
K 0.00000 0.11870 0.25000 ? K 0
Mg 0.13784 0.42340 0.16721 ? Mg 0
B1 0.50050 0.14730 0.10770 ? B 0
B2 0.06910 0.83780 0.02550 ? B 0
B3 0.11090 0.79550 0.19640 ? B 0
B4 0.26280 0.20250 0.25460 ? B 0
B5 0.30470 0.45910 0.19280 ? B 0
B6 0.23990 0.49740 0.02360 ? B 0
H1 0.00000 0.25700 0.75000 0.05640 H 0
H2 0.40800 0.23500 0.13000 0.05640 H 0
H3 0.38300 0.54600 0.06700 0.05640 H 0
H4 0.00300 0.42200 0.06800 0.05640 H 0
H5 0.20700 0.93900 0.07600 0.05640 H 0
H6 0.14600 0.43900 -0.02000 0.05640 H 0
H7 0.12000 0.10100 0.12300 0.05640 H 0
H8 0.07700 0.19600 0.05700 0.05640 H 0
H9 0.40400 0.96400 0.17200 0.05640 H 0
H10 0.34100 0.85100 0.17300 0.05640 H 0
O1 0.01340 0.73100 0.02410 ? O 0
O-h2 0.03610 0.73400 0.18890 ? O 0
O3 0.11710 0.87220 0.10540 ? O 0
O4 0.37643 0.39940 0.22680 ? O 0
O5 0.16580 0.66120 0.20860 ? O 0
O6 0.29460 0.60960 0.23800 ? O 0
O7 0.24660 0.34610 0.21040 ? O 0
O8 0.29910 0.48630 0.09140 ? O 0
O-h9 0.42140 0.13520 0.10730 ? O 0
O-h10 0.42780 0.59200 0.05680 ? O 0
O-h11 0.03210 0.48880 0.11260 ? O 0
O-h12 0.25570 0.95800 0.06470 ? O 0
O-h13 0.17100 0.46360 0.04110 ? O 0
OW14 0.09880 0.20480 0.12040 ? O 0
OW15 0.38920 0.87570 0.20460 ? O 0

loop_
_cod_changelog_entry_id
_cod_changelog_entry_author
_cod_changelog_entry_date
_cod_changelog_entry_text
1
;cod-tools version 3.8.0
Id: cif_guess_AMCSD_atom_types 9574 2023-05-10 09:00:05Z saulius
;
2023-05-10T18:48:58+03:00
;Derived atom types and hydrogen counts
from atom names that follow the AMCSD naming convention
(Wat == water, O-H == hydroxyl).
;
2
;cod-tools version 3.10.1
Id: cif_fix_AMCSD_aniso_labels 10200 2024-08-01 14:09:44Z saulius
;
2024-08-02T12:20:33+03:00
;Changed the following '_atom_site_aniso_label' values:
'Oh2' -> 'O-h2'
'Oh9' -> 'O-h9'
'Oh10' -> 'O-h10'
'Oh11' -> 'O-h11'
'Oh12' -> 'O-h12'
'Oh13' -> 'O-h13'
;

loop_
_cod_related_entry_id
_cod_related_entry_database
_cod_related_entry_code
1 AMCSD 0005415
